data_4102430
loop_
_publ_author_name
'Skye Fortier'
'Guang Wu'
'Trevor W. Hayton'

_publ_contact_author_email hayton@chem.ucsb.edu
_publ_contact_author_name 'Trevor W. Hayton'
_publ_section_title
;
 Synthesis of a Nitrido-Substituted Analogue of the Uranyl Ion, [N=U=O]+
;
_journal_name_full 'Journal of the American Chemical Society'
_journal_page_first 6888
_journal_page_last 6889
_journal_paper_doi 10.1021/ja101567h
_journal_volume 132
_journal_year 2010
_chemical_formula_sum 'C30 H89 N6 Si10 U2'
_chemical_formula_weight 1291.03
_chemical_name_systematic
; 
 ? 
;
_space_group_IT_number 14
_symmetry_cell_setting monoclinic
_symmetry_space_group_name_Hall '-P 2yn'
_symmetry_space_group_name_H-M 'P 1 21/n 1'
_atom_sites_solution_hydrogens geom
_atom_sites_solution_primary direct
_atom_sites_solution_secondary difmap
_audit_creation_method SHELXL-97
_cell_angle_alpha 90.00
_cell_angle_beta 96.970(2)
_cell_angle_gamma 90.00
_cell_formula_units_Z 4
_cell_length_a 12.1880(16)
_cell_length_b 25.359(3)
_cell_length_c 18.120(2)
_cell_measurement_temperature 150(2)
_cell_volume 5559.1(12)
_computing_structure_refinement 'SHELXL-97 (Sheldrick, 1997)'
_computing_structure_solution 'SHELXS-97 (Sheldrick, 1990)'
_diffrn_ambient_temperature 150(2)
_diffrn_measured_fraction_theta_full 0.983
_diffrn_measured_fraction_theta_max 0.983
_diffrn_measurement_device_type 'CCD area detector'
_diffrn_measurement_method 'omega scan'
_diffrn_radiation_monochromator graphite
_diffrn_radiation_source 'fine-focus sealed tube'
_diffrn_radiation_type MoK\a
_diffrn_radiation_wavelength 0.71073
_diffrn_reflns_av_R_equivalents 0.0636
_diffrn_reflns_av_sigmaI/netI 0.0627
_diffrn_reflns_limit_h_max 14
_diffrn_reflns_limit_h_min -15
_diffrn_reflns_limit_k_max 31
_diffrn_reflns_limit_k_min -31
_diffrn_reflns_limit_l_max 21
_diffrn_reflns_limit_l_min -22
_diffrn_reflns_number 44879
_diffrn_reflns_theta_full 26.37
_diffrn_reflns_theta_max 26.37
_diffrn_reflns_theta_min 1.39
_exptl_absorpt_coefficient_mu 6.060
_exptl_absorpt_correction_T_max 1.000
_exptl_absorpt_correction_T_min 0.4587
_exptl_absorpt_correction_type multi-scan
_exptl_absorpt_process_details SADABS
_exptl_crystal_colour dark_orange
_exptl_crystal_density_diffrn 1.543
_exptl_crystal_density_method 'not measured'
_exptl_crystal_description block
_exptl_crystal_F_000 2540
_exptl_crystal_size_max 0.9
_exptl_crystal_size_mid 0.7
_exptl_crystal_size_min 0.1
_refine_diff_density_max 2.346
_refine_diff_density_min -2.866
_refine_diff_density_rms 0.240
_refine_ls_extinction_method none
_refine_ls_goodness_of_fit_ref 1.029
_refine_ls_hydrogen_treatment constr
_refine_ls_matrix_type full
_refine_ls_number_parameters 461
_refine_ls_number_reflns 11167
_refine_ls_number_restraints 0
_refine_ls_restrained_S_all 1.029
_refine_ls_R_factor_all 0.0675
_refine_ls_R_factor_gt 0.0434
_refine_ls_shift/su_max 0.032
_refine_ls_shift/su_mean 0.000
_refine_ls_structure_factor_coef Fsqd
_refine_ls_weighting_details 'calc w=1/[\s^2^(Fo^2^)+(0.0791P)^2^+4.4341P] where P=(Fo^2^+2Fc^2^)/3'
_refine_ls_weighting_scheme calc
_refine_ls_wR_factor_gt 0.1127
_refine_ls_wR_factor_ref 0.1314
_reflns_number_gt 8636
_reflns_number_total 11167
_reflns_threshold_expression >2sigma(I)
_cod_data_source_file ja101567h_si_001_2.cif
_cod_data_source_block Complex_2
_cod_original_cell_volume 5559.0(12)
_cod_database_code 4102430

loop_
_symmetry_equiv_pos_as_xyz
'x, y, z'
'-x+1/2, y+1/2, -z+1/2'
'-x, -y, -z'
'x-1/2, -y-1/2, z-1/2'

loop_
_atom_site_label
_atom_site_type_symbol
_atom_site_fract_x
_atom_site_fract_y
_atom_site_fract_z
_atom_site_U_iso_or_equiv
_atom_site_adp_type
_atom_site_occupancy
_atom_site_symmetry_multiplicity
_atom_site_calc_flag
_atom_site_refinement_flags
U1 U 0.82115(2) 0.187304(11) 0.925322(16) 0.02037(9) Uani 1 1 d .
U2 U 0.72944(2) 0.328510(11) 0.929679(15) 0.01961(9) Uani 1 1 d .
Si1 Si 0.76876(18) 0.27842(9) 0.76262(12) 0.0259(5) Uani 1 1 d .
Si3 Si 0.74754(18) 0.44558(9) 1.03624(13) 0.0285(5) Uani 1 1 d .
Si9 Si 0.89639(18) 0.07275(9) 0.82741(14) 0.0305(5) Uani 1 1 d .
Si5 Si 0.48723(18) 0.31206(10) 1.00782(15) 0.0334(6) Uani 1 1 d .
Si4 Si 0.92612(18) 0.36590(10) 1.07588(13) 0.0298(5) Uani 1 1 d .
Si7 Si 0.57371(18) 0.10550(10) 0.94075(15) 0.0359(6) Uani 1 1 d .
Si8 Si 0.7608(2) 0.11545(11) 1.06252(14) 0.0386(6) Uani 1 1 d .
Si2 Si 0.87270(19) 0.38564(10) 0.78790(13) 0.0319(5) Uani 1 1 d .
Si6 Si 0.45332(19) 0.34714(11) 0.84841(15) 0.0378(6) Uani 1 1 d .
Si10 Si 1.06810(18) 0.15361(11) 0.88916(18) 0.0429(7) Uani 1 1 d .
N3 N 0.8065(5) 0.3855(2) 1.0180(3) 0.0210(13) Uani 1 1 d .
N6 N 0.9319(5) 0.1332(2) 0.8727(4) 0.0234(14) Uani 1 1 d .
N5 N 0.7036(5) 0.1306(2) 0.9719(4) 0.0246(14) Uani 1 1 d .
N2 N 0.7950(5) 0.3342(3) 0.8179(3) 0.0219(14) Uani 1 1 d .
C1 C 0.7094(7) 0.2269(3) 0.8198(5) 0.0329(19) Uani 1 1 d .
N1 N 0.8028(5) 0.2535(2) 0.9724(3) 0.0214(13) Uani 1 1 d .
N4 N 0.5421(5) 0.3292(3) 0.9268(4) 0.0271(15) Uani 1 1 d .
C7 C 0.6261(7) 0.4595(4) 0.9650(6) 0.046(3) Uani 1 1 d .
H7A H 0.6511 0.4642 0.9172 0.068 Uiso 1 1 calc R
H7B H 0.5897 0.4911 0.9784 0.068 Uiso 1 1 calc R
H7C H 0.5753 0.4305 0.9630 0.068 Uiso 1 1 calc R
C11 C 0.9024(8) 0.3110(4) 1.1390(5) 0.045(2) Uani 1 1 d .
H11A H 0.8493 0.3216 1.1712 0.067 Uiso 1 1 calc R
H11B H 0.9707 0.3019 1.1683 0.067 Uiso 1 1 calc R
H11C H 0.8747 0.2810 1.1102 0.067 Uiso 1 1 calc R
C10 C 1.0329(7) 0.3458(4) 1.0155(6) 0.051(3) Uani 1 1 d .
H10A H 0.9992 0.3242 0.9754 0.076 Uiso 1 1 calc R
H10B H 1.0902 0.3261 1.0444 0.076 Uiso 1 1 calc R
H10C H 1.0642 0.3766 0.9956 0.076 Uiso 1 1 calc R
C8 C 0.8395(7) 0.5040(3) 1.0311(5) 0.036(2) Uani 1 1 d .
H8A H 0.8793 0.5106 1.0793 0.054 Uiso 1 1 calc R
H8B H 0.7956 0.5343 1.0153 0.054 Uiso 1 1 calc R
H8C H 0.8910 0.4972 0.9962 0.054 Uiso 1 1 calc R
C4 C 1.0235(8) 0.3720(5) 0.7998(6) 0.059(3) Uani 1 1 d .
H4A H 1.0460 0.3602 0.8497 0.088 Uiso 1 1 calc R
H4B H 1.0630 0.4035 0.7904 0.088 Uiso 1 1 calc R
H4C H 1.0395 0.3450 0.7655 0.088 Uiso 1 1 calc R
C13 C 0.4184(9) 0.3672(4) 1.0549(6) 0.053(3) Uani 1 1 d .
C20 C 0.5016(7) 0.1435(4) 0.8615(6) 0.049(3) Uani 1 1 d .
H20A H 0.5020 0.1803 0.8739 0.074 Uiso 1 1 calc R
H20B H 0.4266 0.1314 0.8512 0.074 Uiso 1 1 calc R
H20C H 0.5389 0.1384 0.8183 0.074 Uiso 1 1 calc R
C2 C 0.8968(8) 0.2513(4) 0.7293(6) 0.051(3) Uani 1 1 d .
H2A H 0.9193 0.2740 0.6914 0.076 Uiso 1 1 calc R
H2B H 0.8820 0.2167 0.7092 0.076 Uiso 1 1 calc R
H2C H 0.9547 0.2495 0.7701 0.076 Uiso 1 1 calc R
C3 C 0.6704(8) 0.2902(4) 0.6758(5) 0.049(3) Uani 1 1 d .
H3A H 0.6027 0.3047 0.6889 0.073 Uiso 1 1 calc R
H3B H 0.6554 0.2575 0.6500 0.073 Uiso 1 1 calc R
H3C H 0.7031 0.3145 0.6441 0.073 Uiso 1 1 calc R
C25 C 0.8906(8) 0.0196(4) 0.8967(6) 0.046(2) Uani 1 1 d .
H25A H 0.9601 0.0177 0.9279 0.068 Uiso 1 1 calc R
H25B H 0.8762 -0.0134 0.8715 0.068 Uiso 1 1 calc R
H25C H 0.8327 0.0270 0.9267 0.068 Uiso 1 1 calc R
C15 C 0.3801(9) 0.2585(5) 0.9907(7) 0.065(3) Uani 1 1 d .
H15A H 0.3200 0.2708 0.9557 0.098 Uiso 1 1 calc R
H15B H 0.3530 0.2495 1.0366 0.098 Uiso 1 1 calc R
H15C H 0.4127 0.2280 0.9709 0.098 Uiso 1 1 calc R
C24 C 0.7629(9) 0.0431(4) 1.0860(6) 0.055(3) Uani 1 1 d .
H24A H 0.6884 0.0305 1.0851 0.082 Uiso 1 1 calc R
H24B H 0.8021 0.0379 1.1347 0.082 Uiso 1 1 calc R
H24C H 0.7991 0.0240 1.0502 0.082 Uiso 1 1 calc R
C21 C 0.5791(8) 0.0348(4) 0.9086(7) 0.059(3) Uani 1 1 d .
H21A H 0.6261 0.0323 0.8699 0.088 Uiso 1 1 calc R
H21B H 0.5060 0.0232 0.8899 0.088 Uiso 1 1 calc R
H21C H 0.6080 0.0129 0.9497 0.088 Uiso 1 1 calc R
C18 C 0.4004(9) 0.2870(5) 0.7944(7) 0.063(3) Uani 1 1 d .
H18A H 0.4616 0.2674 0.7799 0.094 Uiso 1 1 calc R
H18B H 0.3528 0.2977 0.7509 0.094 Uiso 1 1 calc R
H18C H 0.3598 0.2653 0.8250 0.094 Uiso 1 1 calc R
C6 C 0.8507(9) 0.4464(4) 0.8404(6) 0.051(3) Uani 1 1 d .
H6A H 0.7731 0.4542 0.8362 0.076 Uiso 1 1 calc R
H6B H 0.8889 0.4752 0.8204 0.076 Uiso 1 1 calc R
H6C H 0.8786 0.4415 0.8917 0.076 Uiso 1 1 calc R
C30 C 1.1398(9) 0.1647(5) 0.8060(8) 0.072(4) Uani 1 1 d .
H30A H 1.1577 0.1313 0.7855 0.108 Uiso 1 1 calc R
H30B H 1.2065 0.1843 0.8199 0.108 Uiso 1 1 calc R
H30C H 1.0924 0.1842 0.7696 0.108 Uiso 1 1 calc R
C19 C 0.4793(8) 0.1049(5) 1.0152(7) 0.065(4) Uani 1 1 d .
H19A H 0.5142 0.0863 1.0579 0.097 Uiso 1 1 calc R
H19B H 0.4114 0.0876 0.9969 0.097 Uiso 1 1 calc R
H19C H 0.4641 0.1405 1.0290 0.097 Uiso 1 1 calc R
C12 C 0.9930(10) 0.4183(4) 1.1385(6) 0.063(3) Uani 1 1 d .
H12A H 1.0168 0.4466 1.1090 0.094 Uiso 1 1 calc R
H12B H 1.0557 0.4038 1.1689 0.094 Uiso 1 1 calc R
H12C H 0.9409 0.4315 1.1696 0.094 Uiso 1 1 calc R
C14 C 0.6023(8) 0.2877(5) 1.0755(6) 0.057(3) Uani 1 1 d .
H14A H 0.6380 0.2586 1.0542 0.085 Uiso 1 1 calc R
H14B H 0.5737 0.2762 1.1199 0.085 Uiso 1 1 calc R
H14C H 0.6548 0.3155 1.0874 0.085 Uiso 1 1 calc R
C5 C 0.8326(10) 0.4021(4) 0.6870(5) 0.055(3) Uani 1 1 d .
H5A H 0.8547 0.3739 0.6567 0.082 Uiso 1 1 calc R
H5B H 0.8687 0.4341 0.6751 0.082 Uiso 1 1 calc R
H5C H 0.7539 0.4067 0.6777 0.082 Uiso 1 1 calc R
C26 C 0.9983(9) 0.0520(4) 0.7641(6) 0.058(3) Uani 1 1 d .
H26A H 0.9967 0.0766 0.7236 0.087 Uiso 1 1 calc R
H26B H 0.9796 0.0175 0.7449 0.087 Uiso 1 1 calc R
H26C H 1.0711 0.0514 0.7911 0.087 Uiso 1 1 calc R
C27 C 0.7612(8) 0.0814(4) 0.7690(5) 0.048(3) Uani 1 1 d .
H27A H 0.7078 0.0948 0.7990 0.072 Uiso 1 1 calc R
H27B H 0.7365 0.0480 0.7482 0.072 Uiso 1 1 calc R
H27C H 0.7695 0.1058 0.7295 0.072 Uiso 1 1 calc R
C29 C 1.0618(7) 0.2188(4) 0.9371(7) 0.061(3) Uani 1 1 d .
H29A H 1.0169 0.2427 0.9055 0.091 Uiso 1 1 calc R
H29B H 1.1351 0.2329 0.9478 0.091 Uiso 1 1 calc R
H29C H 1.0303 0.2141 0.9827 0.091 Uiso 1 1 calc R
C17 C 0.3315(8) 0.3867(5) 0.8686(6) 0.058(3) Uani 1 1 d .
H17A H 0.2818 0.3646 0.8920 0.087 Uiso 1 1 calc R
H17B H 0.2941 0.4005 0.8231 0.087 Uiso 1 1 calc R
H17C H 0.3558 0.4153 0.9013 0.087 Uiso 1 1 calc R
C16 C 0.5272(8) 0.3909(4) 0.7864(5) 0.050(3) Uani 1 1 d .
H16A H 0.5475 0.4234 0.8118 0.075 Uiso 1 1 calc R
H16B H 0.4792 0.3983 0.7416 0.075 Uiso 1 1 calc R
H16C H 0.5925 0.3734 0.7743 0.075 Uiso 1 1 calc R
C9 C 0.6966(9) 0.4453(4) 1.1304(6) 0.056(3) Uani 1 1 d .
H9A H 0.6484 0.4158 1.1339 0.084 Uiso 1 1 calc R
H9B H 0.6570 0.4774 1.1369 0.084 Uiso 1 1 calc R
H9C H 0.7585 0.4427 1.1684 0.084 Uiso 1 1 calc R
C22 C 0.9096(9) 0.1368(5) 1.0704(6) 0.060(3) Uani 1 1 d .
H22A H 0.9447 0.1208 1.0314 0.089 Uiso 1 1 calc R
H22B H 0.9469 0.1261 1.1177 0.089 Uiso 1 1 calc R
H22C H 0.9132 0.1745 1.0662 0.089 Uiso 1 1 calc R
C28 C 1.1551(8) 0.1080(5) 0.9524(8) 0.072(4) Uani 1 1 d .
H28A H 1.1182 0.1003 0.9950 0.108 Uiso 1 1 calc R
H28B H 1.2250 0.1244 0.9683 0.108 Uiso 1 1 calc R
H28C H 1.1669 0.0759 0.9265 0.108 Uiso 1 1 calc R
C23 C 0.6983(13) 0.1517(5) 1.1364(6) 0.078(4) Uani 1 1 d .
H23A H 0.7191 0.1882 1.1356 0.117 Uiso 1 1 calc R
H23B H 0.7242 0.1368 1.1840 0.117 Uiso 1 1 calc R
H23C H 0.6192 0.1488 1.1275 0.117 Uiso 1 1 calc R

loop_
_atom_site_aniso_label
_atom_site_aniso_U_11
_atom_site_aniso_U_22
_atom_site_aniso_U_33
_atom_site_aniso_U_23
_atom_site_aniso_U_13
_atom_site_aniso_U_12
U1 0.02003(15) 0.01737(17) 0.02382(17) 0.00017(11) 0.00306(11) -0.00112(10)
U2 0.01755(14) 0.02150(17) 0.02002(16) -0.00203(11) 0.00329(10) -0.00095(10)
Si1 0.0340(12) 0.0228(12) 0.0210(11) 0.0012(9) 0.0042(9) 0.0033(9)
Si3 0.0274(11) 0.0248(13) 0.0357(13) -0.0076(10) 0.0138(10) -0.0046(9)
Si9 0.0287(11) 0.0256(13) 0.0380(14) -0.0058(11) 0.0082(10) 0.0024(9)
Si5 0.0220(11) 0.0324(14) 0.0481(16) -0.0082(11) 0.0136(10) -0.0043(9)
Si4 0.0307(12) 0.0288(13) 0.0277(12) 0.0015(10) -0.0061(9) -0.0083(10)
Si7 0.0217(11) 0.0309(14) 0.0566(16) 0.0078(12) 0.0113(11) -0.0032(9)
Si8 0.0522(15) 0.0356(15) 0.0287(13) 0.0088(11) 0.0074(11) -0.0030(12)
Si2 0.0361(13) 0.0342(14) 0.0278(12) 0.0025(10) 0.0134(10) -0.0066(10)
Si6 0.0254(11) 0.0394(15) 0.0453(15) -0.0165(12) -0.0089(10) 0.0115(10)
Si10 0.0169(11) 0.0335(15) 0.079(2) -0.0032(14) 0.0088(12) 0.0006(10)
N3 0.022(3) 0.020(3) 0.021(3) -0.003(3) 0.002(2) 0.001(3)
N6 0.017(3) 0.012(3) 0.041(4) 0.006(3) 0.003(3) 0.002(2)
N5 0.027(3) 0.013(3) 0.035(4) -0.006(3) 0.004(3) -0.004(3)
N2 0.023(3) 0.025(4) 0.018(3) 0.001(3) 0.005(3) 0.001(3)
C1 0.039(5) 0.031(5) 0.027(5) 0.011(4) -0.004(4) -0.002(4)
N1 0.020(3) 0.019(3) 0.025(3) -0.007(3) 0.001(2) -0.007(2)
N4 0.023(3) 0.023(4) 0.034(4) -0.006(3) 0.000(3) 0.002(3)
C7 0.027(4) 0.031(5) 0.080(7) -0.010(5) 0.008(5) 0.010(4)
C11 0.054(6) 0.039(6) 0.038(6) 0.008(4) -0.007(4) -0.014(5)
C10 0.026(5) 0.058(7) 0.065(7) 0.009(6) -0.003(4) 0.006(4)
C8 0.029(4) 0.026(5) 0.054(6) -0.005(4) 0.010(4) -0.006(4)
C4 0.039(5) 0.081(9) 0.060(7) 0.004(6) 0.024(5) -0.017(5)
C13 0.058(6) 0.047(7) 0.057(7) -0.016(5) 0.024(5) 0.005(5)
C20 0.027(5) 0.058(7) 0.063(7) 0.001(6) 0.004(4) -0.001(4)
C2 0.049(6) 0.051(7) 0.055(7) -0.009(5) 0.017(5) 0.008(5)
C3 0.066(7) 0.048(6) 0.029(5) 0.008(5) -0.009(5) -0.003(5)
C25 0.042(5) 0.032(6) 0.063(7) 0.002(5) 0.009(5) 0.003(4)
C15 0.064(7) 0.053(7) 0.086(9) -0.022(6) 0.036(6) -0.032(6)
C24 0.066(7) 0.046(7) 0.052(7) 0.026(5) 0.010(5) 0.003(5)
C21 0.041(6) 0.032(6) 0.101(9) 0.002(6) 0.000(6) -0.017(4)
C18 0.059(7) 0.052(7) 0.068(8) -0.030(6) -0.029(6) 0.013(5)
C6 0.073(7) 0.028(5) 0.054(6) -0.005(5) 0.024(5) -0.025(5)
C30 0.046(6) 0.052(7) 0.127(12) 0.011(8) 0.047(7) 0.008(5)
C19 0.039(6) 0.077(9) 0.085(8) 0.041(7) 0.032(6) 0.010(5)
C12 0.078(8) 0.044(7) 0.058(7) -0.001(6) -0.028(6) -0.020(6)
C14 0.042(5) 0.086(9) 0.045(6) 0.027(6) 0.019(5) 0.004(5)
C5 0.088(8) 0.044(6) 0.035(6) 0.012(5) 0.013(5) -0.021(6)
C26 0.064(7) 0.049(7) 0.066(7) -0.013(6) 0.033(6) 0.008(5)
C27 0.055(6) 0.046(6) 0.041(6) -0.005(5) -0.007(5) 0.006(5)
C29 0.025(5) 0.055(7) 0.102(9) -0.020(7) 0.010(5) -0.015(5)
C17 0.041(6) 0.060(7) 0.069(7) -0.025(6) -0.012(5) 0.026(5)
C16 0.056(6) 0.051(7) 0.038(6) -0.003(5) -0.011(5) 0.011(5)
C9 0.069(7) 0.056(7) 0.050(6) -0.025(5) 0.036(5) -0.017(6)
C22 0.064(7) 0.072(8) 0.037(6) 0.019(6) -0.015(5) -0.013(6)
C28 0.032(5) 0.058(8) 0.119(11) -0.003(8) -0.019(6) 0.008(5)
C23 0.136(12) 0.073(9) 0.031(6) -0.003(6) 0.030(7) -0.002(8)

loop_
_atom_type_symbol
_atom_type_description
_atom_type_scat_dispersion_real
_atom_type_scat_dispersion_imag
_atom_type_scat_source
C C 0.0033 0.0016 'International Tables Vol C Tables 4.2.6.8 and 6.1.1.4'
H H 0.0000 0.0000 'International Tables Vol C Tables 4.2.6.8 and 6.1.1.4'
N N 0.0061 0.0033 'International Tables Vol C Tables 4.2.6.8 and 6.1.1.4'
Si Si 0.0817 0.0704 'International Tables Vol C Tables 4.2.6.8 and 6.1.1.4'
U U -9.6767 9.6646 'International Tables Vol C Tables 4.2.6.8 and 6.1.1.4'

loop_
_geom_angle_atom_site_label_1
_geom_angle_atom_site_label_2
_geom_angle_atom_site_label_3
_geom_angle
N1 U1 N6 147.8(2)
N1 U1 N5 106.2(2)
N6 U1 N5 102.3(2)
N1 U1 C1 84.4(3)
N6 U1 C1 103.3(3)
N5 U1 C1 103.7(3)
N1 U2 N2 101.3(2)
N1 U2 N3 100.7(2)
N2 U2 N3 115.3(2)
N1 U2 N4 112.2(2)
N2 U2 N4 116.1(2)
N3 U2 N4 109.8(2)
N1 U2 C1 61.8(2)
N2 U2 C1 60.8(2)
N3 U2 C1 158.5(2)
N4 U2 C1 89.5(2)
N2 Si1 C1 107.8(4)
N2 Si1 C2 112.5(4)
C1 Si1 C2 108.5(4)
N2 Si1 C3 113.9(4)
C1 Si1 C3 109.0(4)
C2 Si1 C3 105.0(5)
N3 Si3 C8 115.0(3)
N3 Si3 C7 110.2(4)
C8 Si3 C7 104.2(4)
N3 Si3 C9 111.1(4)
C8 Si3 C9 108.2(4)
C7 Si3 C9 107.7(5)
N6 Si9 C25 110.1(4)
N6 Si9 C27 108.2(4)
C25 Si9 C27 111.6(5)
N6 Si9 C26 112.7(4)
C25 Si9 C26 107.2(5)
C27 Si9 C26 107.0(5)
N4 Si5 C14 107.7(4)
N4 Si5 C15 111.7(4)
C14 Si5 C15 108.8(6)
N4 Si5 C13 115.7(4)
C14 Si5 C13 106.9(5)
C15 Si5 C13 105.8(5)
N3 Si4 C11 113.6(4)
N3 Si4 C12 115.4(4)
C11 Si4 C12 104.5(5)
N3 Si4 C10 108.3(4)
C11 Si4 C10 109.2(5)
C12 Si4 C10 105.4(5)
N5 Si7 C20 112.9(4)
N5 Si7 C19 112.6(5)
C20 Si7 C19 106.6(5)
N5 Si7 C21 112.6(4)
C20 Si7 C21 106.5(5)
C19 Si7 C21 105.1(5)
N5 Si8 C23 114.6(5)
N5 Si8 C22 106.2(4)
C23 Si8 C22 106.2(6)
N5 Si8 C24 114.8(4)
C23 Si8 C24 108.3(5)
C22 Si8 C24 106.1(5)
N2 Si2 C6 110.3(4)
N2 Si2 C4 113.1(4)
C6 Si2 C4 107.4(5)
N2 Si2 C5 112.6(4)
C6 Si2 C5 106.1(5)
C4 Si2 C5 106.9(5)
N4 Si6 C17 114.3(4)
N4 Si6 C18 110.6(4)
C17 Si6 C18 107.8(5)
N4 Si6 C16 110.3(4)
C17 Si6 C16 104.5(5)
C18 Si6 C16 109.0(5)
N6 Si10 C30 116.3(5)
N6 Si10 C28 112.5(4)
C30 Si10 C28 107.7(6)
N6 Si10 C29 104.6(4)
C30 Si10 C29 107.1(5)
C28 Si10 C29 108.3(6)
Si3 N3 Si4 117.8(4)
Si3 N3 U2 123.2(3)
Si4 N3 U2 118.8(3)
Si10 N6 Si9 121.1(4)
Si10 N6 U1 111.2(3)
Si9 N6 U1 127.4(3)
Si7 N5 Si8 118.0(4)
Si7 N5 U1 134.8(4)
Si8 N5 U1 106.9(3)
Si2 N2 Si1 119.9(4)
Si2 N2 U2 126.3(3)
Si1 N2 U2 113.7(3)
Si1 C1 U1 120.6(4)
Si1 C1 U2 77.3(3)
U1 C1 U2 81.5(2)
U1 N1 U2 131.9(3)
Si6 N4 Si5 119.3(4)
Si6 N4 U2 122.9(4)
Si5 N4 U2 117.8(3)

loop_
_geom_bond_atom_site_label_1
_geom_bond_atom_site_label_2
_geom_bond_distance
U1 N1 1.909(6)
U1 N6 2.220(6)
U1 N5 2.265(6)
U1 C1 2.427(8)
U2 N1 2.201(6)
U2 N2 2.270(6)
U2 N3 2.273(6)
U2 N4 2.277(6)
U2 C1 3.248(9)
Si1 N2 1.741(7)
Si1 C1 1.866(8)
Si1 C2 1.871(9)
Si1 C3 1.883(9)
Si3 N3 1.733(6)
Si3 C8 1.868(8)
Si3 C7 1.876(10)
Si3 C9 1.885(9)
Si9 N6 1.767(7)
Si9 C25 1.849(10)
Si9 C27 1.861(9)
Si9 C26 1.866(9)
Si5 N4 1.741(7)
Si5 C14 1.853(10)
Si5 C15 1.883(10)
Si5 C13 1.888(10)
Si4 N3 1.762(6)
Si4 C11 1.846(9)
Si4 C12 1.870(10)
Si4 C10 1.871(10)
Si7 N5 1.735(6)
Si7 C20 1.859(10)
Si7 C19 1.876(10)
Si7 C21 1.889(10)
Si8 N5 1.748(7)
Si8 C23 1.861(11)
Si8 C22 1.882(11)
Si8 C24 1.883(10)
Si2 N2 1.737(7)
Si2 C6 1.848(10)
Si2 C4 1.857(10)
Si2 C5 1.881(9)
Si6 N4 1.739(7)
Si6 C17 1.864(9)
Si6 C18 1.883(10)
Si6 C16 1.885(11)
Si10 N6 1.729(6)
Si10 C30 1.853(12)
Si10 C28 1.866(11)
Si10 C29 1.873(11)

loop_
_cod_related_entry_id
_cod_related_entry_database
_cod_related_entry_code
1 ChemSpider 30660108
